data_1010036
loop_
_publ_author_name
'Boren, B'

_publ_section_title
;
Roentgenuntersuchung der Legierungen von Silicium mit Chrom, Mangan,
Kobalt und Nickel.
;
_journal_coden_ASTM ARKGAJ
_journal_issue 1
_journal_name_full 'Arkiv foer Kemi, Mineralogi och Geologi, A'
_journal_page_first 1
_journal_page_last 28
_journal_volume 11
_journal_year 1933
_chemical_formula_structural 'Co Si'
_chemical_formula_sum 'Co Si'
_chemical_name_systematic 'Cobalt silicide(-II) - $-epsilon *'
_space_group_IT_number 198
_symmetry_cell_setting cubic
_symmetry_Int_Tables_number 198
_symmetry_space_group_name_Hall 'P 2ac 2ab 3'
_symmetry_space_group_name_H-M 'P 21 3'
_cell_angle_alpha 90
_cell_angle_beta 90
_cell_angle_gamma 90
_cell_formula_units_Z 4
_cell_length_a 4.438
_cell_length_b 4.438
_cell_length_c 4.438
_cell_volume 87.4
_cod_database_code 1010036

loop_
_symmetry_equiv_pos_as_xyz
x,y,z
y,z,x
z,x,y
1/2+x,1/2-y,-z
1/2+y,1/2-z,-x
1/2+z,1/2-x,-y
-x,1/2+y,1/2-z
-y,1/2+z,1/2-x
-z,1/2+x,1/2-y
1/2-x,-y,1/2+z
1/2-y,-z,1/2+x
1/2-z,-x,1/2+y

loop_
_atom_site_label
_atom_site_type_symbol
_atom_site_symmetry_multiplicity
_atom_site_Wyckoff_symbol
_atom_site_fract_x
_atom_site_fract_y
_atom_site_fract_z
_atom_site_occupancy
_atom_site_attached_hydrogens
_atom_site_calc_flag
Co1 Co0 4 a 0.14 0.14 0.14 1. 0 d
Si1 Si0 4 a 0.843 0.843 0.843 1. 0 d

loop_
_atom_type_symbol
_atom_type_oxidation_number
Co0 0.000
Si0 0.000
